data_1559589
loop_
_publ_author_name
'Pi\~neiro-L\'opez, Luc\'ia'
'Valverde-Mu\~noz, Francisco-Javier'
'Trzop, Elzbieta'
'Mu\~noz, M Carmen'
'Seredyuk, Maksym'
'Castells-Gil, Javier'
'da Silva, Iv\'an'
'Mart\'i-Gastaldo, Carlos'
'Collet, Eric'
'Real, Jos\'e Antonio'

_publ_section_title
;
 Guest induced reversible on-off switching of elastic frustration in a 3D
 spin crossover coordination polymer with room temperature hysteretic
 behaviour.
;
_journal_issue 4
_journal_name_full 'Chemical science'
_journal_page_first 1317
_journal_page_last 1326
_journal_paper_doi 10.1039/d0sc04420b
_journal_volume 12
_journal_year 2020
_chemical_formula_moiety 'C16 H8 Au2 Fe N6'
_chemical_formula_sum 'C16 H8 Au2 Fe N6'
_chemical_formula_weight 734.07
_chemical_name_mineral DJV-444-desolv
_space_group_IT_number 12
_space_group_name_Hall '-C 2y'
_space_group_name_H-M_alt 'C 1 2/m 1'
_symmetry_cell_setting monoclinic
_symmetry_space_group_name_Hall '-C 2y'
_symmetry_space_group_name_H-M 'C 1 2/m 1'
_audit_update_record
;
2020-07-14 deposited with the CCDC.	2020-11-23 downloaded from the CCDC.
;
_cell_angle_alpha 90
_cell_angle_beta 94.888(4)
_cell_angle_gamma 90
_cell_formula_units_Z 4
_cell_length_a 12.0682(4)
_cell_length_b 16.9687(4)
_cell_length_c 11.4632(3)
_cell_measurement_temperature 298
_cell_volume 2338.92(11)
_diffrn_ambient_temperature 298
_diffrn_measurement_device_type 'PANalytical EMPYREAN'
_diffrn_radiation_type 'Cu K\a~1~'
_diffrn_radiation_wavelength 1.540596
_diffrn_source 'sealed X-ray tube'
_exptl_crystal_density_diffrn 2.08470
_pd_char_colour yellow
_pd_meas_scan_method cont
_pd_proc_ls_prof_R_factor 2.12488253
_pd_proc_ls_prof_wR_expected 1.48225009
_pd_proc_ls_prof_wR_factor 3.0602168
_pd_spec_mounting 'borosilicate capillary'
_pd_spec_mount_mode transmission
_pd_spec_shape cylinder
_refine_ls_goodness_of_fit_all 2.06457522
_refine_ls_R_factor_all 1.72335127
_refine_ls_shift/su_max 0.001
_cod_data_source_file d0sc04420b2.cif
_cod_data_source_block DJV-444-desolv
_cod_depositor_comments
;Adding full bibliography for 1559588--1559595.cif.

 Adding full bibliography for 1559588--1559595.cif.
;
_cod_original_cell_volume 2338.91(11)
_cod_original_sg_symbol_H-M C2/m
_cod_database_code 1559589

loop_
_space_group_symop_id
_space_group_symop_operation_xyz
1 x,y,z
2 -x,y,-z
3 -x,-y,-z
4 x,-y,z
5 1/2+x,1/2+y,z
6 1/2-x,1/2+y,-z
7 1/2-x,1/2-y,-z
8 1/2+x,1/2-y,z

loop_
_atom_site_label
_atom_site_type_symbol
_atom_site_symmetry_multiplicity
_atom_site_fract_x
_atom_site_fract_y
_atom_site_fract_z
_atom_site_occupancy
_atom_site_B_iso_or_equiv
Fe12 Fe 4 0.75 0.5 0.64141(15) 1 0.5(4)
Au1 Au 8 0.5 0.75 0.64141(15) 1 0.50(10)
C15 C 8 0.4155(14) 0.8513(6) 0.6412(2) 1 10.0(9)
N8 N 8 0.368(2) 0.9086(10) 0.6411(3) 1 10.0(9)
C16 C 8 0.5845(14) 0.6487(6) 0.6416(2) 1 10.0(9)
N10 N 8 0.632(2) 0.5914(10) 0.6417(3) 1 10.0(9)
C3 C 8 0.6688(7) 0.4563(6) 0.01095(16) 0.5 10.0(9)
C8 C 8 0.6737(6) 0.4589(6) -0.11058(16) 0.5 10.0(9)
C9 C 8 0.8271(6) 0.5407(6) -0.09506(16) 0.5 10.0(9)
C10 C 8 0.8303(6) 0.5425(6) 0.02728(16) 0.5 10.0(9)
C6 C 8 0.6687(7) 0.4563(6) 0.25770(16) 0.5 10.0(9)
C7 C 8 0.6736(6) 0.4589(6) 0.38010(16) 0.5 10.0(9)
C13 C 8 0.8271(6) 0.5407(6) 0.27372(16) 0.5 10.0(9)
C14 C 8 0.8206(6) 0.5373(5) 0.39497(16) 0.5 10.0(9)
C4 C 8 0.5870(13) 0.4126(12) 0.06813(19) 0.25 10.0(9)
C5 C 8 0.5870(13) 0.4127(12) 0.18590(19) 0.25 10.0(9)
C11 C 8 0.9112(13) 0.5856(12) 0.10092(19) 0.25 10.0(9)
C12 C 8 0.9097(13) 0.5848(12) 0.21853(19) 0.25 10.0(9)
H7 H 8 0.6217(10) 0.4312(10) 0.41968(18) 0.5 12.0(11)
H14 H 8 0.8719(10) 0.5647(9) 0.44498(17) 0.5 12.0(11)
H8 H 8 0.6218(10) 0.4312(10) -0.15946(18) 0.5 12.0(11)
H9 H 8 0.8795(10) 0.5687(10) -0.13340(18) 0.5 12.0(11)
H4 H 8 0.5329(17) 0.3838(16) 0.0239(2) 0.25 12.0(11)
H5 H 8 0.5329(17) 0.3838(16) 0.2204(2) 0.25 12.0(11)
H11 H 8 0.9658(17) 0.6148(16) 0.0677(2) 0.25 12.0(11)
H12 H 8 0.9632(17) 0.6134(16) 0.2639(2) 0.25 12.0(11)
H3 H 8 0.6152(11) 0.4277(10) 0.04675(18) 0.25 12.0(11)
H6 H 8 0.6151(11) 0.4276(10) 0.21246(18) 0.25 12.0(11)
H10 H 8 0.8837(11) 0.5709(10) 0.07315(18) 0.25 12.0(11)
H13 H 8 0.8819(10) 0.5700(10) 0.24089(18) 0.25 12.0(11)
N2 N 4 0.75 0.5 -0.16211(15) 1 10.0(9)
N3 N 4 0.75 0.5 0.44546(15) 1 10.0(9)
C1 C 4 0.75 0.5 0.20292(15) 1 10.0(9)
C2 C 4 0.75 0.5 0.07992(15) 1 10.0(9)

loop_
_geom_angle_atom_site_label_1
_geom_angle_atom_site_label_2
_geom_angle_atom_site_label_3
_geom_angle
_geom_angle_site_symmetry_1
_geom_angle_site_symmetry_2
_geom_angle_site_symmetry_3
_geom_angle_publ_flag
C15 Au1 C16 180.0(6) . . . no
N3 Fe12 N10 93.39(11) . . . no
N2 Fe12 N3 180.00 1_556 . . no
N3 Fe12 N10 93.39(11) . . 4_565 no
N3 Fe12 N8 86.60(11) . . 5_545 no
N3 Fe12 N8 86.60(11) . . 8_565 no
N2 Fe12 N10 86.61(11) 1_556 . . no
N10 Fe12 N10 94.9(8) . . 4_565 no
N8 Fe12 N10 180.00 5_545 . . no
N8 Fe12 N10 85.1(8) 8_565 . . no
N2 Fe12 N10 86.61(11) 1_556 . 4_565 no
N2 Fe12 N8 93.40(11) 1_556 . 5_545 no
N2 Fe12 N8 93.40(11) 1_556 . 8_565 no
N8 Fe12 N10 85.1(8) 5_545 . 4_565 no
N8 Fe12 N10 180.00 8_565 . 4_565 no
N8 Fe12 N8 94.9(8) 5_545 . 8_565 no
C8 N2 C9 119.1(3) . . . no
Fe12 N2 C8 120.14(19) 1_554 . . no
Fe12 N2 C9 120.8(2) 1_554 . . no
Fe12 N3 C7 120.2(2) . . . no
Fe12 N3 C14 121.6(2) . . . no
C7 N3 C14 118.2(3) . . . no
Fe12 N8 C15 168.0(19) 5_455 . . no
Fe12 N10 C16 168.0(19) . . . no
C2 C1 C6 120.11(19) . . . no
C2 C1 C13 122.4(2) . . . no
C6 C1 C13 117.5(3) . . . no
C1 C2 C3 120.0(2) . . . no
C1 C2 C10 119.65(18) . . . no
C3 C2 C10 120.4(3) . . . no
C2 C3 C8 117.0(7) . . . no
C2 C3 C4 119.0(4) . . . no
C1 C6 C7 117.1(6) . . . no
C1 C6 C5 118.9(4) . . . no
N3 C7 C6 123.2(7) . . . no
N2 C8 C3 123.2(6) . . . no
N2 C9 C10 122.8(6) . . . no
C2 C10 C9 117.6(6) . . . no
C2 C10 C11 118.3(4) . . . no
C1 C13 C14 118.4(6) . . . no
C1 C13 C12 117.7(4) . . . no
N3 C14 C13 125.6(6) . . . no
Au1 C15 N8 179.8(17) . . . no
Au1 C16 N10 179.8(17) . . . no

loop_
_geom_bond_atom_site_label_1
_geom_bond_atom_site_label_2
_geom_bond_distance
_geom_bond_site_symmetry_1
_geom_bond_site_symmetry_2
_geom_bond_publ_flag
Au1 C15 1.999(12) . . no
Au1 C16 1.999(12) . . no
Fe12 N3 2.246(2) . . no
Fe12 N10 2.11(2) . . no
Fe12 N2 2.252(2) . 1_556 no
Fe12 N10 2.11(2) . 4_565 no
Fe12 N8 2.11(2) . 5_545 no
Fe12 N8 2.11(2) . 8_565 no
N2 C8 1.333(8) . . no
N2 C9 1.346(7) . . no
N2 C8 1.333(8) . 4_565 no
N2 C9 1.346(7) . 4_565 no
N3 C7 1.334(7) . . no
N3 C14 1.243(7) . . no
N3 C7 1.334(7) . 4_565 no
N3 C14 1.243(7) . 4_565 no
N8 C15 1.13(2) . . no
N10 C16 1.13(2) . . no
C1 C2 1.410(2) . . no
C1 C6 1.418(8) . . no
C1 C13 1.369(7) . . no
C1 C6 1.418(8) . 4_565 no
C1 C13 1.369(7) . 4_565 no
C2 C3 1.415(8) . . no
C2 C10 1.387(8) . . no
C2 C3 1.415(8) . 4_565 no
C2 C10 1.387(8) . 4_565 no
C3 C8 1.400(3) . . no
C3 C4 1.437(17) . . no
C4 C5 1.350(4) . . no
C5 C6 1.435(16) . . no
C6 C7 1.400(3) . . no
C9 C10 1.400(3) . . no
C10 C11 1.435(16) . . no
C11 C12 1.350(4) . . no
C12 C13 1.436(17) . . no
C13 C14 1.400(3) . . no
